data_4304318
loop_
_publ_author_name
'Susan E. Latturner'
'Mercouri G. Kanatzidis'

_publ_contact_author
;
M. G. Kanatzidis
;
_publ_contact_author_email ' m-kanatzidis@northwestern.edu '
_publ_section_title
;
RE(AuAl2)nAl2(AuxSi1-x)2: A New Homologous Series of Quaternary
Intermetallics Grown from Aluminum Flux
;
_journal_name_full 'Inorganic Chemistry'
_journal_page_first 2089
_journal_page_last 2097
_journal_paper_doi 10.1021/ic701799z
_journal_volume 47
_journal_year 2008
_chemical_formula_sum 'Al4 Au1.93 Ce Si1.07'
_chemical_formula_weight 658.05
_chemical_name_systematic
; 
 ? 
;
_space_group_IT_number 129
_symmetry_cell_setting tetragonal
_symmetry_space_group_name_Hall '-P 4a 2a'
_symmetry_space_group_name_H-M 'P 4/n m m :2'
_atom_sites_solution_primary direct
_atom_sites_solution_secondary difmap
_audit_creation_method SHELXL-97
_cell_angle_alpha 90.00
_cell_angle_beta 90.00
_cell_angle_gamma 90.00
_cell_formula_units_Z 2
_cell_length_a 6.0697(4)
_cell_length_b 6.0697(4)
_cell_length_c 8.2003(7)
_cell_measurement_temperature 293(2)
_cell_volume 302.11(4)
_computing_cell_refinement 'Bruker SAINT software (Bruker, 1999)'
_computing_data_collection 'Bruker SMART software (Bruker, 1997)'
_computing_data_reduction 'Bruker SAINT software (Bruker, 1999)'
_computing_structure_refinement 'SHELXL-97 (Sheldrick, 1997)'
_computing_structure_solution 'SHELXS-97 (Sheldrick, 1990)'
_diffrn_ambient_temperature 293(2)
_diffrn_measured_fraction_theta_full 0.931
_diffrn_measured_fraction_theta_max 0.931
_diffrn_measurement_device_type 'CCD area detector (Bruker AXS)'
_diffrn_measurement_method 'phi and omega scans'
_diffrn_radiation_monochromator graphite
_diffrn_radiation_source 'fine-focus sealed tube'
_diffrn_radiation_type MoK\a
_diffrn_radiation_wavelength 0.71073
_diffrn_reflns_av_R_equivalents 0.0768
_diffrn_reflns_av_sigmaI/netI 0.0337
_diffrn_reflns_limit_h_max 10
_diffrn_reflns_limit_h_min -10
_diffrn_reflns_limit_k_max 10
_diffrn_reflns_limit_k_min -10
_diffrn_reflns_limit_l_max 13
_diffrn_reflns_limit_l_min -13
_diffrn_reflns_number 4639
_diffrn_reflns_theta_full 37.24
_diffrn_reflns_theta_max 37.24
_diffrn_reflns_theta_min 11.30
_exptl_absorpt_coefficient_mu 56.487
_exptl_absorpt_correction_type multi-scan
_exptl_absorpt_process_details SADABS
_exptl_crystal_colour silver
_exptl_crystal_density_diffrn 7.233
_exptl_crystal_density_method 'not measured'
_exptl_crystal_description plate
_exptl_crystal_F_000 564
_exptl_crystal_size_max 0.4
_exptl_crystal_size_mid 0.2
_exptl_crystal_size_min 0.2
_refine_diff_density_max 4.088
_refine_diff_density_min -4.106
_refine_diff_density_rms 0.748
_refine_ls_extinction_coef 0.036(3)
_refine_ls_extinction_expression Fc^*^=kFc[1+0.001xFc^2^\l^3^/sin(2\q)]^-1/4^
_refine_ls_extinction_method SHELXL
_refine_ls_goodness_of_fit_ref 1.135
_refine_ls_matrix_type full
_refine_ls_number_parameters 20
_refine_ls_number_reflns 462
_refine_ls_number_restraints 0
_refine_ls_restrained_S_all 1.135
_refine_ls_R_factor_all 0.0341
_refine_ls_R_factor_gt 0.0331
_refine_ls_shift/su_max 0.000
_refine_ls_shift/su_mean 0.000
_refine_ls_structure_factor_coef Fsqd
_refine_ls_weighting_details 'calc w=1/[\s^2^(Fo^2^)+(0.0527P)^2^+0.0000P] where P=(Fo^2^+2Fc^2^)/3'
_refine_ls_weighting_scheme calc
_refine_ls_wR_factor_gt 0.0760
_refine_ls_wR_factor_ref 0.0765
_reflns_number_gt 445
_reflns_number_total 462
_reflns_threshold_expression >2sigma(I)
_cod_data_source_file ic701799z-file001_02.cif
_cod_data_source_block 2sl251s
_cod_original_sg_symbol_H-M 'P 4/n m m'
_cod_database_code 4304318

loop_
_symmetry_equiv_pos_as_xyz
'x, y, z'
'-x+1/2, -y+1/2, z'
'-y+1/2, x, z'
'y, -x+1/2, z'
'-x, y+1/2, -z'
'x+1/2, -y, -z'
'y+1/2, x+1/2, -z'
'-y, -x, -z'
'-x, -y, -z'
'x-1/2, y-1/2, -z'
'y-1/2, -x, -z'
'-y, x-1/2, -z'
'x, -y-1/2, z'
'-x-1/2, y, z'
'-y-1/2, -x-1/2, z'
'y, x, z'

loop_
_atom_site_label
_atom_site_type_symbol
_atom_site_fract_x
_atom_site_fract_y
_atom_site_fract_z
_atom_site_U_iso_or_equiv
_atom_site_adp_type
_atom_site_occupancy
_atom_site_symmetry_multiplicity
_atom_site_calc_flag
_atom_site_refinement_flags
_atom_site_disorder_assembly
_atom_site_disorder_group
Ce2 Ce 0.7500 0.2500 0.5000 0.0079(2) Uani 1 8 d S . .
Au1 Au 0.7500 0.2500 0.0000 0.0069(2) Uani 1 8 d S . .
Au2 Au 0.2500 0.2500 0.34846(5) 0.00708(18) Uani 0.921(6) 8 d SP . .
Si2 Si 0.2500 0.2500 0.34846(5) 0.00708(18) Uani 0.08 8 d SP . .
Au3 Au 0.2500 0.2500 0.6479(4) 0.0066(14) Uani 0.008(6) 8 d SP . .
Si3 Si 0.2500 0.2500 0.6479(4) 0.0066(14) Uani 0.99 8 d SP . .
Al2 Al 0.00074(19) 0.00074(19) 0.1774(2) 0.0086(4) Uani 1 2 d S . .

loop_
_atom_site_aniso_label
_atom_site_aniso_U_11
_atom_site_aniso_U_22
_atom_site_aniso_U_33
_atom_site_aniso_U_23
_atom_site_aniso_U_13
_atom_site_aniso_U_12
Ce2 0.0083(2) 0.0083(2) 0.0072(3) 0.000 0.000 0.000
Au1 0.0084(2) 0.0084(2) 0.0039(3) 0.000 0.000 0.000
Au2 0.0094(2) 0.0094(2) 0.0024(2) 0.000 0.000 0.000
Si2 0.0094(2) 0.0094(2) 0.0024(2) 0.000 0.000 0.000
Au3 0.0089(16) 0.0089(16) 0.0019(18) 0.000 0.000 0.000
Si3 0.0089(16) 0.0089(16) 0.0019(18) 0.000 0.000 0.000
Al2 0.0095(6) 0.0095(6) 0.0067(11) -0.0005(3) -0.0005(3) 0.0002(5)

loop_
_atom_type_symbol
_atom_type_description
_atom_type_scat_dispersion_real
_atom_type_scat_dispersion_imag
_atom_type_scat_source
Al Al 0.0645 0.0514 'International Tables Vol C Tables 4.2.6.8 and 6.1.1.4'
Si Si 0.0817 0.0704 'International Tables Vol C Tables 4.2.6.8 and 6.1.1.4'
Ce Ce -0.2486 2.6331 'International Tables Vol C Tables 4.2.6.8 and 6.1.1.4'
Au Au -2.0133 8.8022 'International Tables Vol C Tables 4.2.6.8 and 6.1.1.4'

loop_
_geom_angle_atom_site_label_1
_geom_angle_atom_site_label_2
_geom_angle_atom_site_label_3
_geom_angle
_geom_angle_site_symmetry_1
_geom_angle_site_symmetry_3
_geom_angle_publ_flag
Si3 Ce2 Au3 0.00(10) 1_655 1_655 ?
Si3 Ce2 Si3 97.91(3) 1_655 9_656 ?
Au3 Ce2 Si3 97.91(3) 1_655 9_656 ?
Si3 Ce2 Au3 97.91(3) 1_655 9_656 ?
Au3 Ce2 Au3 97.91(3) 1_655 9_656 ?
Si3 Ce2 Au3 0.0 9_656 9_656 ?
Si3 Ce2 Si3 97.91(3) 1_655 9_666 ?
Au3 Ce2 Si3 97.91(3) 1_655 9_666 ?
Si3 Ce2 Si3 136.44(10) 9_656 9_666 ?
Au3 Ce2 Si3 136.44(10) 9_656 9_666 ?
Si3 Ce2 Au3 136.44(10) 1_655 . ?
Au3 Ce2 Au3 136.44(10) 1_655 . ?
Si3 Ce2 Au3 97.91(3) 9_656 . ?
Au3 Ce2 Au3 97.91(3) 9_656 . ?
Si3 Ce2 Au3 97.91(3) 9_666 . ?
Si3 Ce2 Au3 97.91(3) 1_655 9_666 ?
Au3 Ce2 Au3 97.91(3) 1_655 9_666 ?
Si3 Ce2 Au3 136.44(10) 9_656 9_666 ?
Au3 Ce2 Au3 136.44(10) 9_656 9_666 ?
Si3 Ce2 Au3 0.00(10) 9_666 9_666 ?
Au3 Ce2 Au3 97.91(3) . 9_666 ?
Si3 Ce2 Au2 179.51(5) 1_655 . ?
Au3 Ce2 Au2 179.51(5) 1_655 . ?
Si3 Ce2 Au2 81.917(18) 9_656 . ?
Au3 Ce2 Au2 81.917(18) 9_656 . ?
Si3 Ce2 Au2 81.917(18) 9_666 . ?
Au3 Ce2 Au2 44.05(5) . . ?
Au3 Ce2 Au2 81.917(18) 9_666 . ?
Si3 Ce2 Au2 81.917(18) 1_655 9_666 ?
Au3 Ce2 Au2 81.917(18) 1_655 9_666 ?
Si3 Ce2 Au2 179.51(5) 9_656 9_666 ?
Au3 Ce2 Au2 179.51(5) 9_656 9_666 ?
Si3 Ce2 Au2 44.05(5) 9_666 9_666 ?
Au3 Ce2 Au2 81.917(18) . 9_666 ?
Au3 Ce2 Au2 44.05(5) 9_666 9_666 ?
Au2 Ce2 Au2 98.255(5) . 9_666 ?
Si3 Ce2 Si2 81.917(18) 1_655 9_666 ?
Au3 Ce2 Si2 81.917(18) 1_655 9_666 ?
Si3 Ce2 Si2 179.51(5) 9_656 9_666 ?
Au3 Ce2 Si2 179.51(5) 9_656 9_666 ?
Si3 Ce2 Si2 44.05(5) 9_666 9_666 ?
Au3 Ce2 Si2 81.917(18) . 9_666 ?
Au3 Ce2 Si2 44.05(5) 9_666 9_666 ?
Au2 Ce2 Si2 98.255(5) . 9_666 ?
Au2 Ce2 Si2 0.000(14) 9_666 9_666 ?
Al2 Au1 Al2 179.72(7) 4_655 11_655 ?
Al2 Au1 Al2 68.27(7) 4_655 12_665 ?
Al2 Au1 Al2 111.73(7) 11_655 12_665 ?
Al2 Au1 Al2 71.89(7) 4_655 2 ?
Al2 Au1 Al2 108.36(3) 11_655 2 ?
Al2 Au1 Al2 108.36(3) 12_665 2 ?
Al2 Au1 Al2 108.36(3) 4_655 10_665 ?
Al2 Au1 Al2 71.89(7) 11_655 10_665 ?
Al2 Au1 Al2 71.40(7) 12_665 10_665 ?
Al2 Au1 Al2 68.27(7) 2 10_665 ?
Al2 Au1 Al2 71.40(7) 4_655 1_655 ?
Al2 Au1 Al2 108.36(3) 11_655 1_655 ?
Al2 Au1 Al2 108.36(3) 12_665 1_655 ?
Al2 Au1 Al2 111.73(7) 2 1_655 ?
Al2 Au1 Al2 179.72(7) 10_665 1_655 ?
Al2 Au1 Al2 108.36(3) 4_655 9_655 ?
Al2 Au1 Al2 71.40(7) 11_655 9_655 ?
Al2 Au1 Al2 71.89(7) 12_665 9_655 ?
Al2 Au1 Al2 179.72(7) 2 9_655 ?
Al2 Au1 Al2 111.73(7) 10_665 9_655 ?
Al2 Au1 Al2 68.27(7) 1_655 9_655 ?
Al2 Au1 Al2 111.73(7) 4_655 3 ?
Al2 Au1 Al2 68.27(7) 11_655 3 ?
Al2 Au1 Al2 179.72(7) 12_665 3 ?
Al2 Au1 Al2 71.40(7) 2 3 ?
Al2 Au1 Al2 108.36(3) 10_665 3 ?
Al2 Au1 Al2 71.89(7) 1_655 3 ?
Al2 Au1 Al2 108.36(3) 9_655 3 ?
Au3 Au2 Al2 123.24(4) . . ?
Au3 Au2 Al2 123.24(4) . 2 ?
Al2 Au2 Al2 113.51(9) . 2 ?
Au3 Au2 Al2 123.24(4) . 4 ?
Al2 Au2 Al2 72.51(4) . 4 ?
Al2 Au2 Al2 72.51(4) 2 4 ?
Au3 Au2 Al2 123.24(4) . 3 ?
Al2 Au2 Al2 72.51(4) . 3 ?
Al2 Au2 Al2 72.51(4) 2 3 ?
Al2 Au2 Al2 113.51(9) 4 3 ?
Au3 Au2 Ce2 67.733(7) . . ?
Al2 Au2 Ce2 139.026(5) . . ?
Al2 Au2 Ce2 70.15(3) 2 . ?
Al2 Au2 Ce2 139.026(5) 4 . ?
Al2 Au2 Ce2 70.15(3) 3 . ?
Au3 Au2 Ce2 67.733(7) . 9_666 ?
Al2 Au2 Ce2 139.026(5) . 9_666 ?
Al2 Au2 Ce2 70.15(3) 2 9_666 ?
Al2 Au2 Ce2 70.15(3) 4 9_666 ?
Al2 Au2 Ce2 139.027(5) 3 9_666 ?
Ce2 Au2 Ce2 81.745(5) . 9_666 ?
Au3 Au2 Ce2 67.733(7) . 1_455 ?
Al2 Au2 Ce2 70.15(3) . 1_455 ?
Al2 Au2 Ce2 139.026(5) 2 1_455 ?
Al2 Au2 Ce2 70.15(3) 4 1_455 ?
Al2 Au2 Ce2 139.026(5) 3 1_455 ?
Ce2 Au2 Ce2 135.465(15) . 1_455 ?
Ce2 Au2 Ce2 81.745(5) 9_666 1_455 ?
Au3 Au2 Ce2 67.733(7) . 9_656 ?
Al2 Au2 Ce2 70.15(3) . 9_656 ?
Al2 Au2 Ce2 139.026(5) 2 9_656 ?
Al2 Au2 Ce2 139.026(5) 4 9_656 ?
Al2 Au2 Ce2 70.15(3) 3 9_656 ?
Ce2 Au2 Ce2 81.745(5) . 9_656 ?
Ce2 Au2 Ce2 135.465(15) 9_666 9_656 ?
Ce2 Au2 Ce2 81.744(5) 1_455 9_656 ?
Au2 Au3 Al2 123.65(7) . 10_666 ?
Au2 Au3 Al2 123.65(7) . 12_566 ?
Al2 Au3 Al2 72.12(7) 10_666 12_566 ?
Au2 Au3 Al2 123.65(7) . 11_656 ?
Al2 Au3 Al2 72.12(7) 10_666 11_656 ?
Al2 Au3 Al2 112.71(14) 12_566 11_656 ?
Au2 Au3 Al2 123.65(7) . 9_556 ?
Al2 Au3 Al2 112.71(14) 10_666 9_556 ?
Al2 Au3 Al2 72.12(7) 12_566 9_556 ?
Al2 Au3 Al2 72.12(7) 11_656 9_556 ?
Au2 Au3 Ce2 68.22(5) . 1_455 ?
Al2 Au3 Ce2 138.78(3) 10_666 1_455 ?
Al2 Au3 Ce2 70.06(3) 12_566 1_455 ?
Al2 Au3 Ce2 138.78(3) 11_656 1_455 ?
Al2 Au3 Ce2 70.06(3) 9_556 1_455 ?
Au2 Au3 Ce2 68.22(5) . 9_656 ?
Al2 Au3 Ce2 138.78(3) 10_666 9_656 ?
Al2 Au3 Ce2 138.78(3) 12_566 9_656 ?
Al2 Au3 Ce2 70.06(3) 11_656 9_656 ?
Al2 Au3 Ce2 70.06(3) 9_556 9_656 ?
Ce2 Au3 Ce2 82.09(3) 1_455 9_656 ?
Au2 Au3 Ce2 68.22(5) . 9_666 ?
Al2 Au3 Ce2 70.06(3) 10_666 9_666 ?
Al2 Au3 Ce2 70.06(3) 12_566 9_666 ?
Al2 Au3 Ce2 138.78(3) 11_656 9_666 ?
Al2 Au3 Ce2 138.78(3) 9_556 9_666 ?
Ce2 Au3 Ce2 82.09(3) 1_455 9_666 ?
Ce2 Au3 Ce2 136.44(10) 9_656 9_666 ?
Au2 Au3 Ce2 68.22(5) . . ?
Al2 Au3 Ce2 70.06(3) 10_666 . ?
Al2 Au3 Ce2 138.78(3) 12_566 . ?
Al2 Au3 Ce2 70.06(3) 11_656 . ?
Al2 Au3 Ce2 138.78(3) 9_556 . ?
Ce2 Au3 Ce2 136.44(10) 1_455 . ?
Ce2 Au3 Ce2 82.09(3) 9_656 . ?
Ce2 Au3 Ce2 82.09(3) 9_666 . ?
Au2 Al2 Si3 113.11(9) . 9_556 ?
Au2 Al2 Au3 113.11(9) . 9_556 ?
Si3 Al2 Au3 0.0 9_556 9_556 ?
Au2 Al2 Au1 108.04(4) . 9_655 ?
Si3 Al2 Au1 107.99(5) 9_556 9_655 ?
Au3 Al2 Au1 107.99(5) 9_556 9_655 ?
Au2 Al2 Au1 108.04(4) . 1_455 ?
Si3 Al2 Au1 107.99(5) 9_556 1_455 ?
Au3 Al2 Au1 107.99(5) 9_556 1_455 ?
Au1 Al2 Au1 111.73(7) 9_655 1_455 ?
Au2 Al2 Al2 123.49(9) . 9 ?
Si3 Al2 Al2 123.40(11) 9_556 9 ?
Au3 Al2 Al2 123.40(11) 9_556 9 ?
Au1 Al2 Al2 55.86(4) 9_655 9 ?
Au1 Al2 Al2 55.86(4) 1_455 9 ?
Au2 Al2 Ce2 64.90(4) . 9_656 ?
Si3 Al2 Ce2 64.42(5) 9_556 9_656 ?
Au3 Al2 Ce2 64.42(5) 9_556 9_656 ?
Au1 Al2 Ce2 85.086(16) 9_655 9_656 ?
Au1 Al2 Ce2 163.19(6) 1_455 9_656 ?
Al2 Al2 Ce2 140.95(2) 9 9_656 ?
Au2 Al2 Ce2 64.90(4) . 1_455 ?
Si3 Al2 Ce2 64.42(5) 9_556 1_455 ?
Au3 Al2 Ce2 64.42(5) 9_556 1_455 ?
Au1 Al2 Ce2 163.19(6) 9_655 1_455 ?
Au1 Al2 Ce2 85.086(16) 1_455 1_455 ?
Al2 Al2 Ce2 140.95(2) 9 1_455 ?
Ce2 Al2 Ce2 78.10(4) 9_656 1_455 ?

loop_
_geom_bond_atom_site_label_1
_geom_bond_atom_site_label_2
_geom_bond_distance
_geom_bond_site_symmetry_2
_geom_bond_publ_flag
Ce2 Si3 3.2682(11) 1_655 ?
Ce2 Au3 3.2682(11) 1_655 ?
Ce2 Si3 3.2682(11) 9_656 ?
Ce2 Au3 3.2682(11) 9_656 ?
Ce2 Si3 3.2682(11) 9_666 ?
Ce2 Au3 3.2682(11) . ?
Ce2 Au3 3.2682(11) 9_666 ?
Ce2 Au2 3.2794(3) . ?
Ce2 Au2 3.2794(3) 9_666 ?
Ce2 Si2 3.2794(3) 9_666 ?
Au1 Al2 2.5927(11) 4_655 ?
Au1 Al2 2.5927(11) 11_655 ?
Au1 Al2 2.5927(11) 12_665 ?
Au1 Al2 2.5927(11) 2 ?
Au1 Al2 2.5927(11) 10_665 ?
Au1 Al2 2.5927(11) 1_655 ?
Au1 Al2 2.5927(11) 9_655 ?
Au1 Al2 2.5927(11) 3 ?
Au2 Au3 2.455(3) . ?
Au2 Al2 2.5583(18) . ?
Au2 Al2 2.5583(18) 2 ?
Au2 Al2 2.5583(17) 4 ?
Au2 Al2 2.5583(17) 3 ?
Au2 Ce2 3.2794(3) 9_666 ?
Au2 Ce2 3.2794(3) 1_455 ?
Au2 Ce2 3.2794(3) 9_656 ?
Au3 Al2 2.585(2) 10_666 ?
Au3 Al2 2.585(2) 12_566 ?
Au3 Al2 2.585(2) 11_656 ?
Au3 Al2 2.585(2) 9_556 ?
Au3 Ce2 3.2682(11) 1_455 ?
Au3 Ce2 3.2682(11) 9_656 ?
Au3 Ce2 3.2682(11) 9_666 ?
Al2 Si3 2.585(2) 9_556 ?
Al2 Au3 2.585(2) 9_556 ?
Al2 Au1 2.5927(11) 9_655 ?
Al2 Au1 2.5927(11) 1_455 ?
Al2 Al2 2.910(4) 9 ?
Al2 Ce2 3.4062(15) 9_656 ?
Al2 Ce2 3.4062(15) 1_455 ?
